data_7122443
loop_
_publ_author_name
'Panchal, Heena'
'Clarke, Christopher'
'Bell, Charles'
'Karad, Somnath Narayan'
'Lewis, William'
'Lam, Hon Wai'

_publ_section_title
;
 Nickel-catalyzed, ligand-free, diastereoselective synthesis of
 3-methyleneindan-1-ols.
;
_journal_issue 87
_journal_name_full 'Chemical communications (Cambridge, England)'
_journal_page_first 12389
_journal_page_last 12392
_journal_paper_doi 10.1039/c8cc06388e
_journal_volume 54
_journal_year 2018
_chemical_formula_moiety 'C16 H17 N O3'
_chemical_formula_sum 'C16 H17 N O3'
_chemical_formula_weight 271.30
_space_group_crystal_system orthorhombic
_space_group_IT_number 61
_space_group_name_Hall '-P 2ac 2ab'
_space_group_name_H-M_alt 'P b c a'
_symmetry_space_group_name_Hall '-P 2ac 2ab'
_symmetry_space_group_name_H-M 'P b c a'
_atom_sites_solution_hydrogens mixed
_atom_sites_solution_primary iterative
_atom_sites_solution_secondary difmap
_audit_creation_date 2018-06-05
_audit_creation_method
;
Olex2 1.2
(compiled 2018.05.29 svn.r3508 for OlexSys, GUI svn.r5506)
;
_audit_update_record
;
2018-07-28 deposited with the CCDC.
2018-10-10 downloaded from the CCDC.
;
_cell_angle_alpha 90
_cell_angle_beta 90
_cell_angle_gamma 90
_cell_formula_units_Z 8
_cell_length_a 18.5434(6)
_cell_length_b 8.2224(3)
_cell_length_c 18.7134(7)
_cell_measurement_reflns_used 3755
_cell_measurement_temperature 120(2)
_cell_measurement_theta_max 74.3160
_cell_measurement_theta_min 4.7700
_cell_volume 2853.26(18)
_computing_cell_refinement 'CrysAlisPro 1.171.39.46 (Rigaku OD, 2018)'
_computing_data_collection 'CrysAlisPro 1.171.39.46 (Rigaku OD, 2018)'
_computing_data_reduction 'CrysAlisPro 1.171.39.46 (Rigaku OD, 2018)'
_computing_molecular_graphics 'Olex2 (Dolomanov et al., 2009)'
_computing_publication_material 'Olex2 (Dolomanov et al., 2009)'
_computing_structure_refinement 'ShelXL (Sheldrick, 2015)'
_computing_structure_solution 'olex2.solve (Bourhis et al., 2015)'
_diffrn_ambient_environment 'N2 gas'
_diffrn_ambient_temperature 120(2)
_diffrn_crystal_treatment 'flash frozen in gaseous N2'
_diffrn_detector 'CCD area detector'
_diffrn_detector_area_resol_mean 10.3613
_diffrn_detector_type 'Agilent Diffraction Atlas detector'
_diffrn_measured_fraction_theta_full 0.999
_diffrn_measured_fraction_theta_max 0.973
_diffrn_measurement_details
;
List of Runs (angles in degrees, time in seconds):

  # Type    Start    End  Width  t~exp~   \w     \q     \k     \f   Frames
#--------------------------------------------------------------------------
  1  \w    -65.00  28.00   1.00    1.00    --  -38.50  77.00  90.00   93
  2  \w    -31.00   7.00   1.00    1.00    --  -38.50  77.00 -30.00   38
  3  \w     90.00 158.00   1.00    1.00    --  106.13  77.00-180.00   68
  4  \w    153.00 178.00   1.00    1.00    --  106.13  77.00  90.00   25
  5  \w    145.00 177.00   1.00    1.00    --  106.13  77.00  60.00   32
  6  \w     80.00 174.00   1.00    1.00    --  106.13  77.00 -60.00   94
  7  \w    115.00 173.00   1.00    1.00    --  106.13  77.00 150.00   58
;
_diffrn_measurement_device '\k-geometry diffractometer'
_diffrn_measurement_device_type 'SuperNova, Atlas'
_diffrn_measurement_method '\w scans'
_diffrn_measurement_specimen_support 'MiTeGen micromount'
_diffrn_orient_matrix_type 'CrysAlisPro convention (1999,Acta A55,543-557)'
_diffrn_orient_matrix_UB_11 0.0359593000
_diffrn_orient_matrix_UB_12 0.1176085000
_diffrn_orient_matrix_UB_13 0.0532396000
_diffrn_orient_matrix_UB_21 -0.0441166000
_diffrn_orient_matrix_UB_22 -0.0755975000
_diffrn_orient_matrix_UB_23 0.0614135000
_diffrn_orient_matrix_UB_31 0.0604968000
_diffrn_orient_matrix_UB_32 -0.1247635000
_diffrn_orient_matrix_UB_33 0.0131340000
_diffrn_radiation_monochromator mirror
_diffrn_radiation_probe x-ray
_diffrn_radiation_type CuK\a
_diffrn_radiation_wavelength 1.54184
_diffrn_reflns_av_R_equivalents 0.0190
_diffrn_reflns_av_unetI/netI 0.0206
_diffrn_reflns_Laue_measured_fraction_full 0.999
_diffrn_reflns_Laue_measured_fraction_max 0.973
_diffrn_reflns_limit_h_max 22
_diffrn_reflns_limit_h_min -22
_diffrn_reflns_limit_k_max 9
_diffrn_reflns_limit_k_min -9
_diffrn_reflns_limit_l_max 23
_diffrn_reflns_limit_l_min -16
_diffrn_reflns_number 6948
_diffrn_reflns_point_group_measured_fraction_full 0.999
_diffrn_reflns_point_group_measured_fraction_max 0.973
_diffrn_reflns_theta_full 67.684
_diffrn_reflns_theta_max 74.493
_diffrn_reflns_theta_min 4.770
_diffrn_source 'microfocus sealed tube'
_diffrn_source_type 'Agilent Diffraction microfocus tube'
_exptl_absorpt_coefficient_mu 0.711
_exptl_absorpt_correction_T_max 1.000
_exptl_absorpt_correction_T_min 0.491
_exptl_absorpt_correction_type gaussian
_exptl_absorpt_process_details
;
CrysAlisPro 1.171.39.46 (Rigaku Oxford Diffraction, 2018)
Numerical absorption correction based on gaussian integration over
            a multifaceted crystal model
Empirical absorption correction using spherical harmonics,
 implemented in SCALE3 ABSPACK scaling algorithm.
;
_exptl_crystal_colour 'clear colourless'
_exptl_crystal_colour_lustre clear
_exptl_crystal_colour_primary colourless
_exptl_crystal_density_diffrn 1.263
_exptl_crystal_description block
_exptl_crystal_F_000 1152
_exptl_crystal_recrystallization_method 'Re-crystallisation from solvent: diethyl ether'
_exptl_crystal_size_max 0.348
_exptl_crystal_size_mid 0.293
_exptl_crystal_size_min 0.175
_refine_diff_density_max 0.242
_refine_diff_density_min -0.196
_refine_diff_density_rms 0.039
_refine_ls_extinction_method none
_refine_ls_goodness_of_fit_ref 1.052
_refine_ls_hydrogen_treatment mixed
_refine_ls_matrix_type full
_refine_ls_number_parameters 192
_refine_ls_number_reflns 2841
_refine_ls_number_restraints 18
_refine_ls_restrained_S_all 1.049
_refine_ls_R_factor_all 0.0398
_refine_ls_R_factor_gt 0.0355
_refine_ls_shift/su_max 0.001
_refine_ls_shift/su_mean 0.000
_refine_ls_structure_factor_coef Fsqd
_refine_ls_weighting_details 'w=1/[\s^2^(Fo^2^)+(0.0459P)^2^+0.8197P] where P=(Fo^2^+2Fc^2^)/3'
_refine_ls_weighting_scheme calc
_refine_ls_wR_factor_gt 0.0890
_refine_ls_wR_factor_ref 0.0922
_reflns_Friedel_coverage 0.000
_reflns_number_gt 2541
_reflns_number_total 2841
_reflns_threshold_expression 'I > 2\s(I)'
_cod_data_source_file c8cc06388e2.cif
_cod_data_source_block snkhld
_cod_depositor_comments 'Adding full bibliography for 7122441--7122443.cif.'
_cod_original_cell_volume 2853.25(18)
_cod_database_code 7122443
_nottingham_internal_coll_name SNKHLD
_nottingham_internal_coll_number 17705
_nottingham_internal_coll_client SNK/HWL
_nottingham_internal_coll_type custom
_nottingham_internal_coll_frame_method '\w scans'
_nottingham_internal_coll_frame_time 1.00
_nottingham_internal_coll_frame_width 1.00
_nottingham_internal_coll_user pczwl
_nottingham_internal_coll_date 24/05/2018
_nottingham_internal_coll_location NOTTS
_nottingham_internal_coll_instrument 'SN, XDA 017-09'
_nottingham_internal_process_date 04/06/2018
_nottingham_internal_process_user pczwl
_nottingham_internal_solution_date 04/06/2018
_nottingham_internal_solution_user pczwl
_nottingham_internal_refinement_date 04/06/2018
_nottingham_internal_refinement_user pczwl
_nottingham_internal_validation_date 05/06/2018
_nottingham_internal_validation_user pczwl
_nottingham_internal_archive_date 05/06/2018
_shelx_shelxl_version_number 2018/3
_chemical_oxdiff_formula 'C16 H17 N O3'
_chemical_oxdiff_usercomment 'SNKHLD #17705 SN-1333 IN FOMBLIN FILM ON A MICROMOUNT FOR SNK/HWL'
_shelx_space_group_comment
;
The symmetry employed for this shelxl refinement is uniquely defined
by the following loop, which should always be used as a source of
symmetry information in preference to the above space-group names.
They are only intended as comments.
;
_shelx_estimated_absorpt_t_max 0.886
_shelx_estimated_absorpt_t_min 0.790
_reflns_odcompleteness_completeness 99.90
_reflns_odcompleteness_iscentric 1
_reflns_odcompleteness_theta 67.13
_olex2_refinement_description
;
1. Fixed Uiso
 At 1.2 times of:
  All C(H) groups, All C(H,H) groups, All C(H,H,H,H) groups
 At 1.5 times of:
  All C(H,H,H) groups, All O(H) groups
2. Uiso/Uaniso restraints and constraints
C14 \\sim C15 \\sim C15A: within 2A with sigma of 0.01 and sigma for terminal
atoms of 0.02
3. Others
 Sof(H14C)=Sof(H14D)=Sof(C15A)=Sof(H15D)=Sof(H15E)=Sof(H15F)=1-FVAR(1)
 Sof(H14A)=Sof(H14B)=Sof(C15)=Sof(H15A)=Sof(H15B)=Sof(H15C)=FVAR(1)
4.a Secondary CH2 refined with riding coordinates:
 C14(H14A,H14B), C14(H14C,H14D), C16(H16A,H16B)
4.b Aromatic/amide H refined with riding coordinates:
 C5(H5), C6(H6), C7(H7), C8(H8)
4.c X=CH2 refined with riding coordinates:
 C19(H19A,H19B)
4.d Idealised Me refined as rotating group:
 C10(H10A,H10B,H10C), C15(H15A,H15B,H15C), C15A(H15D,H15E,H15F)
;
_olex2_date_sample_data_collection 2018-05-24
_olex2_date_sample_submission 2018-05-24
_olex2_exptl_crystal_mounting_method 'in fomblin film on a micromount'
_olex2_submission_original_sample_id SNK-6-46
_olex2_submission_special_instructions 'No special instructions were received'
_oxdiff_exptl_absorpt_empirical_details
;
Empirical correction (ABSPACK) includes:
- Absorption correction using spherical harmonics
- Frame scaling
;
_oxdiff_exptl_absorpt_empirical_full_max 1.167
_oxdiff_exptl_absorpt_empirical_full_min 0.883

loop_
_space_group_symop_operation_xyz
'x, y, z'
'-x+1/2, -y, z+1/2'
'x+1/2, -y+1/2, -z'
'-x, y+1/2, -z+1/2'
'-x, -y, -z'
'x-1/2, y, -z-1/2'
'-x-1/2, y-1/2, z'
'x, -y-1/2, z-1/2'

loop_
_atom_site_label
_atom_site_type_symbol
_atom_site_fract_x
_atom_site_fract_y
_atom_site_fract_z
_atom_site_U_iso_or_equiv
_atom_site_adp_type
_atom_site_occupancy
_atom_site_site_symmetry_order
_atom_site_calc_flag
_atom_site_refinement_flags_posn
_atom_site_refinement_flags_adp
_atom_site_refinement_flags_occupancy
_atom_site_disorder_assembly
_atom_site_disorder_group
C1 C 0.42464(6) 0.71343(13) 0.54055(6) 0.0173(2) Uani 1 1 d . . . . .
C2 C 0.39055(6) 0.86958(13) 0.57763(6) 0.0178(2) Uani 1 1 d . . . . .
C3 C 0.35816(6) 0.96722(14) 0.51589(6) 0.0194(2) Uani 1 1 d . . . . .
C4 C 0.34897(6) 0.85271(14) 0.45628(6) 0.0193(2) Uani 1 1 d . . . . .
C5 C 0.31172(6) 0.87394(15) 0.39211(6) 0.0245(3) Uani 1 1 d . . . . .
H5 H 0.286655 0.972351 0.382586 0.029 Uiso 1 1 calc R . . . .
C6 C 0.31202(6) 0.74869(17) 0.34263(6) 0.0270(3) Uani 1 1 d . . . . .
H6 H 0.287006 0.761572 0.298694 0.032 Uiso 1 1 calc R . . . .
C7 C 0.34854(6) 0.60409(16) 0.35650(6) 0.0261(3) Uani 1 1 d . . . . .
H7 H 0.348445 0.519819 0.321767 0.031 Uiso 1 1 calc R . . . .
C8 C 0.38513(6) 0.58169(15) 0.42058(6) 0.0219(2) Uani 1 1 d . . . . .
H8 H 0.409737 0.482811 0.430319 0.026 Uiso 1 1 calc R . . . .
C9 C 0.38475(6) 0.70768(13) 0.46996(6) 0.0180(2) Uani 1 1 d . . . . .
O9 O 0.50008(4) 0.74099(11) 0.52933(4) 0.02086(19) Uani 1 1 d . . . . .
H9 H 0.5062(8) 0.8073(19) 0.4912(9) 0.031 Uiso 1 1 d R . . . .
C10 C 0.41995(7) 0.55724(14) 0.58345(6) 0.0231(3) Uani 1 1 d . . . . .
H10A H 0.442773 0.468710 0.556656 0.035 Uiso 1 1 calc GR . . . .
H10B H 0.369205 0.530489 0.592182 0.035 Uiso 1 1 calc GR . . . .
H10C H 0.444828 0.571618 0.629215 0.035 Uiso 1 1 calc GR . . . .
C11 C 0.45012(6) 0.95667(14) 0.61841(6) 0.0208(2) Uani 1 1 d . . . . .
O12 O 0.48231(5) 1.07534(11) 0.59844(5) 0.0293(2) Uani 1 1 d . . . . .
O13 O 0.46297(5) 0.88076(11) 0.68030(4) 0.0274(2) Uani 1 1 d . . . . .
C14 C 0.52416(8) 0.93519(19) 0.72252(8) 0.0391(3) Uani 1 1 d . U . . .
H14A H 0.511698 0.931719 0.773941 0.047 Uiso 0.908(5) 1 calc R . P A 1
H14B H 0.536214 1.048905 0.709880 0.047 Uiso 0.908(5) 1 calc R . P A 1
H14C H 0.555645 1.000523 0.690876 0.047 Uiso 0.092(5) 1 calc R . P A 2
H14D H 0.505594 1.009433 0.759888 0.047 Uiso 0.092(5) 1 calc R . P A 2
C15 C 0.58701(8) 0.8291(2) 0.70869(11) 0.0414(5) Uani 0.908(5) 1 d . U P A 1
H15A H 0.627754 0.864691 0.738156 0.062 Uiso 0.908(5) 1 calc GR . P A 1
H15B H 0.600266 0.835949 0.658081 0.062 Uiso 0.908(5) 1 calc GR . P A 1
H15C H 0.574666 0.716501 0.720653 0.062 Uiso 0.908(5) 1 calc GR . P A 1
C15A C 0.5682(9) 0.817(2) 0.7568(10) 0.037(4) Uiso 0.092(5) 1 d . U P A 2
H15D H 0.544856 0.781147 0.801104 0.056 Uiso 0.092(5) 1 calc GR . P A 2
H15E H 0.615270 0.864729 0.767995 0.056 Uiso 0.092(5) 1 calc GR . P A 2
H15F H 0.574766 0.723444 0.724998 0.056 Uiso 0.092(5) 1 calc GR . P A 2
C16 C 0.32882(6) 0.81839(14) 0.62845(6) 0.0220(2) Uani 1 1 d . . . . .
H16A H 0.290773 0.763015 0.600429 0.026 Uiso 1 1 calc R . . . .
H16B H 0.347740 0.739699 0.663834 0.026 Uiso 1 1 calc R . . . .
C17 C 0.29711(6) 0.95656(16) 0.66624(6) 0.0255(3) Uani 1 1 d . . . . .
N18 N 0.27410(7) 1.06460(16) 0.69711(6) 0.0376(3) Uani 1 1 d . . . . .
C19 C 0.33989(7) 1.12352(15) 0.51704(7) 0.0263(3) Uani 1 1 d . . . . .
H19A H 0.318389 1.172039 0.476183 0.032 Uiso 1 1 calc R . . . .
H19B H 0.348325 1.186705 0.558706 0.032 Uiso 1 1 calc R . . . .

loop_
_atom_site_aniso_label
_atom_site_aniso_U_11
_atom_site_aniso_U_22
_atom_site_aniso_U_33
_atom_site_aniso_U_23
_atom_site_aniso_U_13
_atom_site_aniso_U_12
C1 0.0168(5) 0.0180(5) 0.0171(5) 0.0000(4) -0.0003(4) 0.0012(4)
C2 0.0179(5) 0.0178(5) 0.0177(5) 0.0013(4) 0.0007(4) 0.0011(4)
C3 0.0160(5) 0.0223(6) 0.0198(5) 0.0034(4) 0.0012(4) 0.0005(4)
C4 0.0161(5) 0.0224(6) 0.0196(5) 0.0036(4) 0.0006(4) -0.0003(4)
C5 0.0204(5) 0.0294(6) 0.0238(6) 0.0066(5) -0.0028(4) 0.0022(5)
C6 0.0234(6) 0.0381(7) 0.0196(5) 0.0033(5) -0.0057(4) -0.0022(5)
C7 0.0244(6) 0.0328(7) 0.0211(6) -0.0043(5) -0.0020(5) -0.0023(5)
C8 0.0197(5) 0.0237(6) 0.0222(6) -0.0006(5) -0.0006(4) 0.0000(4)
C9 0.0158(5) 0.0213(6) 0.0170(5) 0.0021(4) 0.0009(4) -0.0015(4)
O9 0.0152(4) 0.0264(4) 0.0210(4) 0.0006(3) -0.0008(3) 0.0023(3)
C10 0.0283(6) 0.0199(6) 0.0211(5) 0.0027(4) -0.0004(4) 0.0035(5)
C11 0.0208(5) 0.0224(6) 0.0193(5) -0.0029(4) 0.0007(4) 0.0030(4)
O12 0.0278(4) 0.0294(5) 0.0308(5) 0.0005(4) -0.0020(4) -0.0084(4)
O13 0.0317(5) 0.0296(5) 0.0210(4) -0.0016(3) -0.0086(3) 0.0009(4)
C14 0.0413(8) 0.0422(8) 0.0339(7) -0.0092(6) -0.0191(6) 0.0018(6)
C15 0.0283(8) 0.0405(9) 0.0555(12) 0.0066(8) -0.0096(7) -0.0005(7)
C16 0.0206(5) 0.0244(6) 0.0209(5) 0.0016(4) 0.0030(4) 0.0010(5)
C17 0.0229(5) 0.0352(7) 0.0183(5) 0.0047(5) 0.0009(5) 0.0061(5)
N18 0.0422(6) 0.0469(7) 0.0238(5) 0.0001(5) 0.0014(5) 0.0222(6)
C19 0.0279(6) 0.0233(6) 0.0278(6) 0.0036(5) 0.0008(5) 0.0048(5)

loop_
_atom_type_symbol
_atom_type_description
_atom_type_scat_dispersion_real
_atom_type_scat_dispersion_imag
_atom_type_scat_source
C C 0.0181 0.0091 'International Tables Vol C Tables 4.2.6.8 and 6.1.1.4'
H H 0.0000 0.0000 'International Tables Vol C Tables 4.2.6.8 and 6.1.1.4'
N N 0.0311 0.0180 'International Tables Vol C Tables 4.2.6.8 and 6.1.1.4'
O O 0.0492 0.0322 'International Tables Vol C Tables 4.2.6.8 and 6.1.1.4'

loop_
_exptl_crystal_face_index_h
_exptl_crystal_face_index_k
_exptl_crystal_face_index_l
_exptl_crystal_face_perp_dist
-4 0 -5 0.1196
4 0 5 0.1196
0 2 5 0.1254
5 -1 5 0.1314
0 0 -1 0.0874
0 0 1 0.0874
5 -2 5 0.1489
5 -2 -5 0.1553
-1 0 -5 0.0990
-5 2 5 0.1518
-5 2 -1 0.1853
-2 1 -5 0.1233
5 -2 -1 0.1689
-5 -5 -4 0.1161
-5 0 -2 0.1236
-5 -2 -3 0.1230
5 -4 0 0.1612
5 0 2 0.1628
5 1 2 0.1680
3 5 3 0.1567
-2 -3 5 0.1129
-5 0 2 0.1141
-5 -2 4 0.1033
4 3 -5 0.1356
5 2 -4 0.1480
5 0 -1 0.1624

loop_
_geom_angle_atom_site_label_1
_geom_angle_atom_site_label_2
_geom_angle_atom_site_label_3
_geom_angle
C9 C1 C2 102.22(8)
C9 C1 C10 114.02(9)
O9 C1 C2 108.93(8)
O9 C1 C9 110.73(8)
O9 C1 C10 105.51(9)
C10 C1 C2 115.45(9)
C3 C2 C1 104.49(8)
C3 C2 C16 108.46(9)
C11 C2 C1 108.07(8)
C11 C2 C3 114.64(9)
C11 C2 C16 110.91(9)
C16 C2 C1 110.04(9)
C4 C3 C2 106.42(9)
C19 C3 C2 126.53(11)
C19 C3 C4 127.02(11)
C5 C4 C3 129.05(11)
C9 C4 C3 110.79(9)
C9 C4 C5 120.16(11)
C4 C5 H5 120.7
C6 C5 C4 118.68(11)
C6 C5 H5 120.7
C5 C6 H6 119.6
C5 C6 C7 120.82(11)
C7 C6 H6 119.6
C6 C7 H7 119.6
C8 C7 C6 120.74(11)
C8 C7 H7 119.6
C7 C8 H8 120.9
C9 C8 C7 118.22(11)
C9 C8 H8 120.9
C4 C9 C1 111.55(9)
C8 C9 C1 126.97(10)
C8 C9 C4 121.37(10)
C1 O9 H9 109.5(10)
C1 C10 H10A 109.5
C1 C10 H10B 109.5
C1 C10 H10C 109.5
H10A C10 H10B 109.5
H10A C10 H10C 109.5
H10B C10 H10C 109.5
O12 C11 C2 125.86(10)
O12 C11 O13 124.00(11)
O13 C11 C2 110.13(9)
C11 O13 C14 117.79(10)
O13 C14 H14A 109.7
O13 C14 H14B 109.7
O13 C14 H14C 107.6
O13 C14 H14D 107.6
O13 C14 C15 109.79(12)
H14A C14 H14B 108.2
H14C C14 H14D 107.0
C15 C14 H14A 109.7
C15 C14 H14B 109.7
C15A C14 O13 118.9(7)
C15A C14 H14C 107.6
C15A C14 H14D 107.6
C14 C15 H15A 109.5
C14 C15 H15B 109.5
C14 C15 H15C 109.5
H15A C15 H15B 109.5
H15A C15 H15C 109.5
H15B C15 H15C 109.5
C14 C15A H15D 109.5
C14 C15A H15E 109.5
C14 C15A H15F 109.5
H15D C15A H15E 109.5
H15D C15A H15F 109.5
H15E C15A H15F 109.5
C2 C16 H16A 109.1
C2 C16 H16B 109.1
H16A C16 H16B 107.8
C17 C16 C2 112.56(10)
C17 C16 H16A 109.1
C17 C16 H16B 109.1
N18 C17 C16 177.93(13)
C3 C19 H19A 120.0
C3 C19 H19B 120.0
H19A C19 H19B 120.0

loop_
_geom_bond_atom_site_label_1
_geom_bond_atom_site_label_2
_geom_bond_distance
C1 C2 1.5905(15)
C1 C9 1.5147(14)
C1 O9 1.4327(12)
C1 C10 1.5170(15)
C2 C3 1.5297(15)
C2 C11 1.5217(15)
C2 C16 1.5465(15)
C3 C4 1.4697(16)
C3 C19 1.3293(17)
C4 C5 1.3962(16)
C4 C9 1.3885(16)
C5 H5 0.9500
C5 C6 1.3849(18)
C6 H6 0.9500
C6 C7 1.3927(18)
C7 H7 0.9500
C7 C8 1.3901(16)
C8 H8 0.9500
C8 C9 1.3881(16)
O9 H9 0.906(17)
C10 H10A 0.9800
C10 H10B 0.9800
C10 H10C 0.9800
C11 O12 1.2033(14)
C11 O13 1.3370(14)
O13 C14 1.4533(15)
C14 H14A 0.9900
C14 H14B 0.9900
C14 H14C 0.9900
C14 H14D 0.9900
C14 C15 1.478(2)
C14 C15A 1.423(16)
C15 H15A 0.9800
C15 H15B 0.9800
C15 H15C 0.9800
C15A H15D 0.9800
C15A H15E 0.9800
C15A H15F 0.9800
C16 H16A 0.9900
C16 H16B 0.9900
C16 C17 1.4617(17)
C17 N18 1.1424(17)
C19 H19A 0.9500
C19 H19B 0.9500

loop_
_geom_hbond_atom_site_label_D
_geom_hbond_atom_site_label_H
_geom_hbond_atom_site_label_A
_geom_hbond_distance_DH
_geom_hbond_distance_HA
_geom_hbond_distance_DA
_geom_hbond_angle_DHA
_geom_hbond_site_symmetry_A
_geom_hbond_publ_flag
O9 H9 O12 0.906(17) 1.946(17) 2.8469(12) 172.5(14) 5_676 yes

loop_
_geom_torsion_atom_site_label_1
_geom_torsion_atom_site_label_2
_geom_torsion_atom_site_label_3
_geom_torsion_atom_site_label_4
_geom_torsion
C1 C2 C3 C4 19.96(11)
C1 C2 C3 C19 -162.01(11)
C1 C2 C11 O12 100.48(13)
C1 C2 C11 O13 -78.59(11)
C1 C2 C16 C17 177.83(9)
C2 C1 C9 C4 14.38(11)
C2 C1 C9 C8 -169.41(10)
C2 C3 C4 C5 169.04(11)
C2 C3 C4 C9 -11.79(12)
C2 C11 O13 C14 172.73(10)
C3 C2 C11 O12 -15.56(16)
C3 C2 C11 O13 165.36(9)
C3 C2 C16 C17 -68.43(12)
C3 C4 C5 C6 178.40(11)
C3 C4 C9 C1 -2.17(12)
C3 C4 C9 C8 -178.62(10)
C4 C5 C6 C7 0.17(18)
C5 C4 C9 C1 177.09(10)
C5 C4 C9 C8 0.63(16)
C5 C6 C7 C8 0.46(18)
C6 C7 C8 C9 -0.54(17)
C7 C8 C9 C1 -175.88(10)
C7 C8 C9 C4 -0.01(16)
C9 C1 C2 C3 -20.39(10)
C9 C1 C2 C11 -142.89(9)
C9 C1 C2 C16 95.87(10)
C9 C4 C5 C6 -0.71(17)
O9 C1 C2 C3 96.81(9)
O9 C1 C2 C11 -25.68(11)
O9 C1 C2 C16 -146.93(9)
O9 C1 C9 C4 -101.52(10)
O9 C1 C9 C8 74.69(14)
C10 C1 C2 C3 -144.75(9)
C10 C1 C2 C11 92.76(11)
C10 C1 C2 C16 -28.49(13)
C10 C1 C9 C4 139.68(10)
C10 C1 C9 C8 -44.11(15)
C11 C2 C3 C4 138.05(9)
C11 C2 C3 C19 -43.91(16)
C11 C2 C16 C17 58.30(12)
C11 O13 C14 C15 -97.34(15)
C11 O13 C14 C15A -139.3(9)
O12 C11 O13 C14 -6.37(17)
C16 C2 C3 C4 -97.39(10)
C16 C2 C3 C19 80.64(14)
C16 C2 C11 O12 -138.81(12)
C16 C2 C11 O13 42.11(12)
C19 C3 C4 C5 -8.98(19)
C19 C3 C4 C9 170.19(11)

loop_
_exptl_oxdiff_crystal_face_indexfrac_h
_exptl_oxdiff_crystal_face_indexfrac_k
_exptl_oxdiff_crystal_face_indexfrac_l
_exptl_oxdiff_crystal_face_x
_exptl_oxdiff_crystal_face_y
_exptl_oxdiff_crystal_face_z
-3.9944 0.0024 -4.9995 -0.4095 -0.1310 -0.3076
3.9944 -0.0024 4.9995 0.4095 0.1310 0.3076
-0.0042 1.9963 4.9959 0.5006 0.1561 -0.1837
4.9948 -1.0019 4.9999 0.3280 0.1624 0.4928
0.0003 0.0006 -0.9988 -0.0531 -0.0614 -0.0132
-0.0003 -0.0006 0.9988 0.0531 0.0614 0.0132
4.9963 -2.0015 4.9990 0.2104 0.2379 0.6176
4.9989 -1.9957 -4.9893 -0.3206 -0.3761 0.4859
-0.9976 0.0028 -4.9955 -0.3015 -0.2630 -0.1263
-4.9989 1.9957 4.9893 0.3206 0.3761 -0.4859
-4.9973 1.9992 -1.0037 0.0020 0.0077 -0.5649
-1.9980 1.0023 -4.9959 -0.2200 -0.2944 -0.3115
4.9979 -1.9980 -0.9940 -0.1082 -0.1305 0.5386
-4.9863 -4.9962 -4.0063 -0.9802 0.3516 0.2691
-4.9942 0.0006 -2.0043 -0.2862 0.0972 -0.3285
-4.9910 -1.9980 -3.0049 -0.5744 0.1867 -0.0921
5.0005 -3.9977 0.0031 -0.2902 0.0818 0.8013
4.9942 -0.0006 2.0043 0.2862 -0.0972 0.3285
4.9927 0.9990 2.0052 0.4038 -0.1726 0.2037
2.9887 4.9965 3.0049 0.8551 -0.3250 -0.4031
-1.9948 -3.0019 4.9889 -0.1592 0.6213 0.3194
-4.9952 -0.0018 1.9911 -0.0738 0.3428 -0.2758
-4.9928 -2.0021 3.9870 -0.2027 0.6165 0.0001
3.9927 3.0021 -4.9862 0.2312 -0.7093 -0.1985
4.9928 2.0021 -3.9870 0.2027 -0.6165 -0.0001
4.9949 0.0012 -0.9922 0.1269 -0.2814 0.2890
